data_1549545
loop_
_publ_author_name
'Aujard-Catot, Julien'
'Nguyen, Michel'
'Bijani, Christian'
'Pratviel, Genevi\`eve'
'Bonduelle, Colin'

_publ_section_title
;
 Cd2+ coordination: an efficient structuring switch for polypeptide
 polymers
;
_journal_issue 30
_journal_name_full 'Polymer Chemistry'
_journal_page_first 4100
_journal_paper_doi 10.1039/C8PY00810H
_journal_volume 9
_journal_year 2018
_chemical_absolute_configuration unk
_chemical_compound_source 'synthesis as described'
_chemical_formula_moiety 'C13 H13 N O5 S'
_chemical_formula_sum 'C13 H13 N O5 S'
_chemical_formula_weight 295.3
_space_group_IT_number 19
_space_group_name_Hall 'P 2ac 2ab'
_space_group_name_H-M_alt 'P 21 21 21'
_symmetry_cell_setting orthorhombic
_symmetry_Int_Tables_number 19
_symmetry_space_group_name_Hall 'P 2ac 2ab'
_symmetry_space_group_name_H-M 'P 21 21 21'
_atom_sites_solution_hydrogens geom
_atom_sites_solution_primary direct
_atom_sites_solution_secondary difmap
_audit_creation_date 2016-02-18T13:57:51-00:00
_audit_creation_method 'WinGX routine CIF_UPDATE'
_audit_update_record
;
2018-03-27 deposited with the CCDC.
2018-06-13 downloaded from the CCDC.
;
_cell_angle_alpha 90
_cell_angle_beta 90
_cell_angle_gamma 90
_cell_formula_units_Z 4
_cell_length_a 4.9869(2)
_cell_length_b 11.7644(5)
_cell_length_c 22.1329(8)
_cell_measurement_reflns_used 9985
_cell_measurement_temperature 100(2)
_cell_measurement_theta_max 28.91
_cell_measurement_theta_min 3.26
_cell_measurement_wavelength 0.71073
_cell_volume 1298.49(9)
_computing_cell_refinement 'Bruker SAINT'
_computing_data_collection 'Bruker APEX2'
_computing_data_reduction 'Bruker SAINT'
_computing_molecular_graphics 'Ortep-3 for Windows (Farrugia, 1997)'
_computing_publication_material 'WinGX publication routines (Farrugia, 1999)'
_computing_structure_refinement 'SHELXL-97 (Sheldrick, 1997)'
_computing_structure_solution 'SHELXS-97 (Sheldrick 2008)'
_diffrn_ambient_temperature 100(2)
_diffrn_measured_fraction_theta_full 0.999
_diffrn_measured_fraction_theta_max 0.999
_diffrn_measurement_device_type 'Bruker Kappa APEX II'
_diffrn_measurement_method \w-\f
_diffrn_radiation_monochromator graphite
_diffrn_radiation_probe x-ray
_diffrn_radiation_type MoK\a
_diffrn_radiation_wavelength 0.71073
_diffrn_reflns_av_R_equivalents 0.0401
_diffrn_reflns_av_unetI/netI 0.0214
_diffrn_reflns_limit_h_max 6
_diffrn_reflns_limit_h_min -6
_diffrn_reflns_limit_k_max 14
_diffrn_reflns_limit_k_min -14
_diffrn_reflns_limit_l_max 27
_diffrn_reflns_limit_l_min -22
_diffrn_reflns_number 29132
_diffrn_reflns_theta_full 26.36
_diffrn_reflns_theta_max 26.36
_diffrn_reflns_theta_min 1.96
_diffrn_standards_decay_% 0
_diffrn_standards_interval_count 0
_diffrn_standards_interval_time 0
_diffrn_standards_number 0
_exptl_absorpt_coefficient_mu 0.269
_exptl_absorpt_correction_T_max 0.978
_exptl_absorpt_correction_T_min 0.912
_exptl_absorpt_correction_type multi-scan
_exptl_absorpt_process_details
;
        [c.f. r.h. blessing, acta cryst. (1995), a51, 33-38]
;
_exptl_crystal_colour colourless
_exptl_crystal_density_diffrn 1.511
_exptl_crystal_density_method 'not measured'
_exptl_crystal_description parallelepiped
_exptl_crystal_F_000 616
_exptl_crystal_size_max 0.15
_exptl_crystal_size_mid 0.08
_exptl_crystal_size_min 0.02
_refine_diff_density_max 0.202
_refine_diff_density_min -0.201
_refine_diff_density_rms 0.048
_refine_ls_abs_structure_details 'Flack H D (1983), Acta Cryst. A39, 876-881'
_refine_ls_abs_structure_Flack -0.05(7)
_refine_ls_extinction_method none
_refine_ls_goodness_of_fit_ref 1.128
_refine_ls_hydrogen_treatment constr
_refine_ls_matrix_type full
_refine_ls_number_parameters 181
_refine_ls_number_reflns 2649
_refine_ls_number_restraints 0
_refine_ls_restrained_S_all 1.128
_refine_ls_R_factor_all 0.028
_refine_ls_R_factor_gt 0.0248
_refine_ls_shift/su_max 0.002
_refine_ls_shift/su_mean 0
_refine_ls_structure_factor_coef Fsqd
_refine_ls_weighting_details 'calc w=1/[\s^2^(Fo^2^)+(0.0406P)^2^+0.1864P] where P=(Fo^2^+2Fc^2^)/3'
_refine_ls_weighting_scheme calc
_refine_ls_wR_factor_gt 0.0683
_refine_ls_wR_factor_ref 0.0696
_reflns_number_gt 2479
_reflns_number_total 2649
_reflns_threshold_expression >2sigma(I)
_cod_data_source_file c8py00810h2.cif
_cod_data_source_block mn111045a
_cod_depositor_comments 'Adding full bibliography for 1549545.cif.'
_cod_database_code 1549545

loop_
_symmetry_equiv_pos_as_xyz
'x, y, z'
'x+1/2, -y+1/2, -z'
'-x, y+1/2, -z+1/2'
'-x+1/2, -y, z+1/2'

loop_
_atom_site_label
_atom_site_type_symbol
_atom_site_fract_x
_atom_site_fract_y
_atom_site_fract_z
_atom_site_U_iso_or_equiv
_atom_site_adp_type
_atom_site_occupancy
_atom_site_symmetry_multiplicity
_atom_site_calc_flag
_atom_site_refinement_flags
S1 S 0.65649(8) 1.00493(4) 0.886257(17) 0.01574(11) Uani 1 1 d .
O1 O 0.7549(3) 0.66608(11) 0.75788(6) 0.0225(3) Uani 1 1 d .
O2 O 0.7339(2) 0.95596(10) 0.71141(5) 0.0163(3) Uani 1 1 d .
O3 O 0.5968(2) 0.68107(10) 0.85376(5) 0.0170(3) Uani 1 1 d .
O4 O 0.5423(3) 0.73260(10) 0.95086(5) 0.0188(3) Uani 1 1 d .
O5 O 0.4082(2) 0.89496(10) 0.77346(5) 0.0182(3) Uani 1 1 d .
N1 N 0.9695(3) 0.77434(12) 0.83031(6) 0.0163(3) Uani 1 1 d .
H2 H 1.0991 0.8044 0.8086 0.02 Uiso 1 1 calc R
C1 C 0.7834(4) 0.70516(14) 0.80732(8) 0.0163(4) Uani 1 1 d .
C2 C 0.9374(3) 0.79514(14) 0.89441(7) 0.0152(4) Uani 1 1 d .
H13 H 1.0829 0.7549 0.917 0.018 Uiso 1 1 calc R
C3 C 0.9328(4) 0.91944(15) 0.91339(7) 0.0168(4) Uani 1 1 d .
H12 H 1.1017 0.9552 0.8996 0.02 Uiso 1 1 calc R
H11 H 0.9321 0.9224 0.9581 0.02 Uiso 1 1 calc R
C4 C 0.7409(4) 1.03094(14) 0.80825(7) 0.0160(4) Uani 1 1 d .
H3 H 0.691 1.1101 0.798 0.019 Uiso 1 1 calc R
H10 H 0.9376 1.024 0.8035 0.019 Uiso 1 1 calc R
C5 C 0.6063(3) 0.95176(14) 0.76397(7) 0.0139(3) Uani 1 1 d .
C6 C 0.6167(4) 0.88996(15) 0.66180(7) 0.0174(4) Uani 1 1 d .
H4 H 0.4477 0.9254 0.6478 0.021 Uiso 1 1 calc R
H9 H 0.5781 0.8113 0.6751 0.021 Uiso 1 1 calc R
C7 C 0.8219(3) 0.89014(14) 0.61218(7) 0.0145(3) Uani 1 1 d .
C8 C 0.8643(3) 0.98816(14) 0.57826(7) 0.0159(3) Uani 1 1 d .
H8 H 0.7588 1.054 0.5856 0.019 Uiso 1 1 calc R
C9 C 1.0605(4) 0.99000(15) 0.53365(7) 0.0163(3) Uani 1 1 d .
H7 H 1.0905 1.0573 0.5109 0.02 Uiso 1 1 calc R
C10 C 1.2120(4) 0.89396(15) 0.52229(8) 0.0162(4) Uani 1 1 d .
H1 H 1.3448 0.8952 0.4915 0.019 Uiso 1 1 calc R
C11 C 0.6734(4) 0.73573(14) 0.90588(7) 0.0150(4) Uani 1 1 d .
C12 C 1.1708(4) 0.79611(15) 0.55557(8) 0.0183(4) Uani 1 1 d .
H6 H 1.2753 0.7302 0.5477 0.022 Uiso 1 1 calc R
C13 C 0.9757(4) 0.79426(14) 0.60066(7) 0.0161(4) Uani 1 1 d .
H5 H 0.9479 0.7271 0.6236 0.019 Uiso 1 1 calc R

loop_
_atom_site_aniso_label
_atom_site_aniso_U_11
_atom_site_aniso_U_22
_atom_site_aniso_U_33
_atom_site_aniso_U_23
_atom_site_aniso_U_13
_atom_site_aniso_U_12
S1 0.0176(2) 0.0166(2) 0.01304(19) -0.00056(16) 0.00386(16) -0.00061(19)
O1 0.0242(7) 0.0202(6) 0.0229(7) -0.0053(5) 0.0006(6) -0.0009(6)
O2 0.0157(6) 0.0215(6) 0.0118(6) -0.0019(5) 0.0012(5) -0.0064(5)
O3 0.0142(7) 0.0169(6) 0.0200(6) 0.0003(5) 0.0010(5) -0.0032(5)
O4 0.0150(6) 0.0220(6) 0.0193(6) 0.0054(5) 0.0015(5) -0.0012(5)
O5 0.0146(7) 0.0214(7) 0.0187(6) 0.0013(5) 0.0020(5) -0.0042(5)
N1 0.0112(7) 0.0184(8) 0.0193(7) 0.0004(6) 0.0037(6) -0.0028(6)
C1 0.0133(9) 0.0136(8) 0.0220(9) 0.0017(7) 0.0020(7) 0.0031(7)
C2 0.0089(8) 0.0203(9) 0.0165(8) 0.0039(7) -0.0013(7) 0.0000(7)
C3 0.0131(9) 0.0217(9) 0.0158(8) 0.0013(7) -0.0033(7) -0.0065(7)
C4 0.0191(9) 0.0156(9) 0.0132(8) 0.0012(6) 0.0028(7) -0.0024(7)
C5 0.0125(9) 0.0147(8) 0.0145(8) 0.0040(6) 0.0016(7) 0.0014(7)
C6 0.0160(9) 0.0219(9) 0.0143(8) -0.0028(6) -0.0011(7) -0.0055(8)
C7 0.0126(8) 0.0189(8) 0.0120(7) -0.0015(7) -0.0040(7) -0.0032(7)
C8 0.0156(8) 0.0144(8) 0.0176(8) -0.0015(6) -0.0014(7) 0.0021(8)
C9 0.0195(8) 0.0150(8) 0.0145(7) 0.0011(7) -0.0023(6) -0.0041(8)
C10 0.0143(9) 0.0220(9) 0.0122(8) -0.0036(7) 0.0006(7) -0.0026(7)
C11 0.0126(9) 0.0140(8) 0.0185(8) 0.0050(6) -0.0033(7) 0.0020(7)
C12 0.0165(9) 0.0167(8) 0.0216(9) -0.0038(7) -0.0021(8) 0.0020(8)
C13 0.0188(9) 0.0141(8) 0.0153(8) 0.0024(7) -0.0028(7) -0.0018(7)

loop_
_atom_type_symbol
_atom_type_description
_atom_type_scat_dispersion_real
_atom_type_scat_dispersion_imag
_atom_type_scat_source
C C 0.0033 0.0016 'International Tables Vol C Tables 4.2.6.8 and 6.1.1.4'
H H 0 0 'International Tables Vol C Tables 4.2.6.8 and 6.1.1.4'
N N 0.0061 0.0033 'International Tables Vol C Tables 4.2.6.8 and 6.1.1.4'
O O 0.0106 0.006 'International Tables Vol C Tables 4.2.6.8 and 6.1.1.4'
S S 0.1246 0.1234 'International Tables Vol C Tables 4.2.6.8 and 6.1.1.4'

loop_
_geom_angle_atom_site_label_1
_geom_angle_atom_site_label_2
_geom_angle_atom_site_label_3
_geom_angle
C4 S1 C3 103.56(9)
C5 O2 C6 116.46(13)
C11 O3 C1 109.47(13)
C1 N1 C2 113.55(14)
C1 N1 H2 123.2
C2 N1 H2 123.2
O1 C1 N1 131.75(17)
O1 C1 O3 120.64(17)
N1 C1 O3 107.60(14)
N1 C2 C11 100.51(14)
N1 C2 C3 115.75(14)
C11 C2 C3 112.61(14)
N1 C2 H13 109.2
C11 C2 H13 109.2
C3 C2 H13 109.2
C2 C3 S1 117.03(12)
C2 C3 H12 108
S1 C3 H12 108
C2 C3 H11 108
S1 C3 H11 108
H12 C3 H11 107.3
C5 C4 S1 114.39(12)
C5 C4 H3 108.7
S1 C4 H3 108.7
C5 C4 H10 108.7
S1 C4 H10 108.7
H3 C4 H10 107.6
O5 C5 O2 124.33(15)
O5 C5 C4 126.20(15)
O2 C5 C4 109.44(14)
O2 C6 C7 106.00(13)
O2 C6 H4 110.5
C7 C6 H4 110.5
O2 C6 H9 110.5
C7 C6 H9 110.5
H4 C6 H9 108.7
C13 C7 C8 119.36(15)
C13 C7 C6 120.67(15)
C8 C7 C6 119.95(15)
C9 C8 C7 120.19(16)
C9 C8 H8 119.9
C7 C8 H8 119.9
C10 C9 C8 120.08(16)
C10 C9 H7 120
C8 C9 H7 120
C12 C10 C9 120.18(16)
C12 C10 H1 119.9
C9 C10 H1 119.9
O4 C11 O3 122.29(16)
O4 C11 C2 129.23(16)
O3 C11 C2 108.48(14)
C10 C12 C13 119.89(16)
C10 C12 H6 120.1
C13 C12 H6 120.1
C7 C13 C12 120.31(15)
C7 C13 H5 119.8
C12 C13 H5 119.8

loop_
_geom_bond_atom_site_label_1
_geom_bond_atom_site_label_2
_geom_bond_distance
S1 C4 1.8033(16)
S1 C3 1.8084(19)
O1 C1 1.195(2)
O2 C5 1.3271(19)
O2 C6 1.466(2)
O3 C11 1.375(2)
O3 C1 1.415(2)
O4 C11 1.192(2)
O5 C5 1.211(2)
N1 C1 1.335(2)
N1 C2 1.449(2)
N1 H2 0.88
C2 C11 1.512(2)
C2 C3 1.522(2)
C2 H13 1
C3 H12 0.99
C3 H11 0.99
C4 C5 1.510(2)
C4 H3 0.99
C4 H10 0.99
C6 C7 1.501(2)
C6 H4 0.99
C6 H9 0.99
C7 C13 1.388(2)
C7 C8 1.392(2)
C8 C9 1.390(2)
C8 H8 0.95
C9 C10 1.382(3)
C9 H7 0.95
C10 C12 1.382(2)
C10 H1 0.95
C12 C13 1.394(3)
C12 H6 0.95
C13 H5 0.95

loop_
_geom_hbond_atom_site_label_D
_geom_hbond_atom_site_label_H
_geom_hbond_atom_site_label_A
_geom_hbond_distance_DH
_geom_hbond_distance_HA
_geom_hbond_distance_DA
_geom_hbond_angle_DHA
_geom_hbond_site_symmetry_A
N1 H2 O5 0.88 2.03 2.8956(19) 168.2 1_655
C2 H13 O4 1 2.42 3.347(2) 153 1_655
C4 H3 O1 0.99 2.63 3.284(2) 123.8 3_656
C4 H10 O1 0.99 2.64 3.315(2) 125.3 3_756
